data_7047755
loop_
_publ_author_name
'Gajecki, Leah'
'Berg, David J.'
'Hoenisch, Josh'
'Oliver, Allen G.'

_publ_section_title
;
 Variable coordination of carbazolyl-bis(tetrazole) ligands in lanthanide
 chemistry.
;
_journal_issue 43
_journal_name_full 'Dalton transactions (Cambridge, England : 2003)'
_journal_page_first 15487
_journal_page_last 15496
_journal_paper_doi 10.1039/c8dt02757a
_journal_volume 47
_journal_year 2018
_chemical_formula_moiety 'C28 H37 N9, 0.5(C3 H8 O)'
_chemical_formula_sum 'C29.5 H41 N9 O0.5'
_chemical_formula_weight 529.71
_space_group_crystal_system monoclinic
_space_group_IT_number 14
_space_group_name_Hall '-P 2yn'
_space_group_name_H-M_alt 'P 1 21/n 1'
_symmetry_space_group_name_Hall '-P 2yn'
_symmetry_space_group_name_H-M 'P 1 21/n 1'
_atom_sites_solution_hydrogens mixed
_atom_sites_solution_primary iterative
_audit_creation_date 2018-09-18
_audit_creation_method
;
Olex2 1.2
(compiled 2018.05.29 svn.r3508 for OlexSys, GUI svn.r5506)
;
_audit_update_record
;
2018-09-27 deposited with the CCDC.
2018-10-12 downloaded from the CCDC.
;
_cell_angle_alpha 90
_cell_angle_beta 104.335(7)
_cell_angle_gamma 90
_cell_formula_units_Z 4
_cell_length_a 11.5895(14)
_cell_length_b 18.322(2)
_cell_length_c 14.4238(18)
_cell_measurement_reflns_used 7634
_cell_measurement_temperature 90(2)
_cell_measurement_theta_max 27.64
_cell_measurement_theta_min 2.31
_cell_volume 2967.4(6)
_computing_cell_refinement 'SAINT v8.37A (Bruker, 2015)'
_computing_data_reduction 'SAINT v8.37A (Bruker, 2015)'
_computing_molecular_graphics 'Olex2 (Dolomanov et al., 2009)'
_computing_publication_material 'Olex2 (Dolomanov et al., 2009)'
_computing_structure_refinement 'olex2.refine (Bourhis et al., 2015)'
_computing_structure_solution 'olex2.solve (Bourhis et al., 2015)'
_diffrn_ambient_temperature 90.0
_diffrn_measured_fraction_theta_full 1.000
_diffrn_measured_fraction_theta_max 0.998
_diffrn_measurement_device_type 'Bruker APEX-II CCD'
_diffrn_measurement_method '\f and \w scans'
_diffrn_radiation_type MoK\a
_diffrn_radiation_wavelength 0.71073
_diffrn_reflns_av_R_equivalents 0.0468
_diffrn_reflns_av_unetI/netI 0.0510
_diffrn_reflns_Laue_measured_fraction_full 1.000
_diffrn_reflns_Laue_measured_fraction_max 0.998
_diffrn_reflns_limit_h_max 14
_diffrn_reflns_limit_h_min -15
_diffrn_reflns_limit_k_max 24
_diffrn_reflns_limit_k_min -15
_diffrn_reflns_limit_l_max 18
_diffrn_reflns_limit_l_min -18
_diffrn_reflns_number 29581
_diffrn_reflns_point_group_measured_fraction_full 1.000
_diffrn_reflns_point_group_measured_fraction_max 0.998
_diffrn_reflns_theta_full 25.242
_diffrn_reflns_theta_max 27.806
_diffrn_reflns_theta_min 1.833
_diffrn_standards_number 0
_exptl_absorpt_coefficient_mu 0.075
_exptl_absorpt_correction_T_max 0.7456
_exptl_absorpt_correction_T_min 0.6908
_exptl_absorpt_correction_type multi-scan
_exptl_absorpt_process_details
;
SADABS-2014/5 (Bruker,2014/5) was used for absorption correction.
wR2(int) was 0.0786 before and 0.0507 after correction.
The Ratio of minimum to maximum transmission is 0.9265.
The \l/2 correction factor is Not present.
;
_exptl_crystal_colour colourless
_exptl_crystal_colour_primary colourless
_exptl_crystal_density_diffrn 1.186
_exptl_crystal_description prism
_exptl_crystal_F_000 1140
_exptl_crystal_size_max 0.18
_exptl_crystal_size_mid 0.15
_exptl_crystal_size_min 0.05
_refine_diff_density_max 0.306
_refine_diff_density_min -0.219
_refine_diff_density_rms 0.047
_refine_ls_extinction_method none
_refine_ls_goodness_of_fit_ref 1.040
_refine_ls_hydrogen_treatment mixed
_refine_ls_matrix_type full
_refine_ls_number_parameters 468
_refine_ls_number_reflns 7007
_refine_ls_number_restraints 77
_refine_ls_restrained_S_all 1.042
_refine_ls_R_factor_all 0.0903
_refine_ls_R_factor_gt 0.0551
_refine_ls_shift/su_max 0.000
_refine_ls_shift/su_mean 0.000
_refine_ls_structure_factor_coef Fsqd
_refine_ls_weighting_details 'w=1/[\s^2^(Fo^2^)+(0.0715P)^2^+0.7222P] where P=(Fo^2^+2Fc^2^)/3'
_refine_ls_weighting_scheme calc
_refine_ls_wR_factor_gt 0.1350
_refine_ls_wR_factor_ref 0.1550
_reflns_Friedel_coverage 0.000
_reflns_number_gt 4652
_reflns_number_total 7007
_reflns_threshold_expression 'I > 2\s(I)'
_cod_data_source_file c8dt02757a2.cif
_cod_data_source_block Compound_2
_cod_depositor_comments 'Adding full bibliography for 7047755--7047762.cif.'
_cod_original_cell_volume 2967.5(6)
_cod_original_formula_sum 'C29.50 H41 N9 O0.50'
_cod_database_code 7047755
_shelx_shelxl_version_number 2017/1
_shelx_space_group_comment
;
The symmetry employed for this shelxl refinement is uniquely defined
by the following loop, which should always be used as a source of
symmetry information in preference to the above space-group names.
They are only intended as comments.
;
_shelx_estimated_absorpt_t_max 0.996
_shelx_estimated_absorpt_t_min 0.987
_olex2_refinement_description
;
1. Fixed Uiso
 At 1.2 times of:
  All C(H) groups, All C(H,H) groups
 At 1.5 times of:
  All C(H,H,H) groups, All O(H) groups
2. Restrained distances
 C24-C25 = C26-C25
 1.5 with sigma of 0.01
 C8'-C10' \\sim C8'-C9' \\sim C10'-C9' \\sim C19-C20 \\sim C19-C21 \\sim C20-C21
 with sigma of 0.04
 C18-C4' \\sim C18-C8' \\sim C18-C10' \\sim C18-C9' \\sim C18-C19 \\sim C18-C20
\\sim C18-C21
 with sigma of 0.02
3. Rigid body (RIGU) restrains
 C18, C19, C20, C21, C4'
 with sigma for 1-2 distances of 0.004 and sigma for 1-3 distances of 0.004
 O1, C25, C24
 with sigma for 1-2 distances of 0.004 and sigma for 1-3 distances of 0.004
4. Others
 Sof(C15)=Sof(H15A)=Sof(H15B)=Sof(H15C)=Sof(C16)=Sof(H16A)=Sof(H16B)=Sof(H16C)=
 Sof(C17)=Sof(H17A)=Sof(H17B)=Sof(H17C)=1-FVAR(1)
 Sof(C8)=Sof(H8A)=Sof(H8B)=Sof(H8C)=Sof(C9)=Sof(H9A)=Sof(H9B)=Sof(H9C)=
 Sof(C10)=Sof(H10A)=Sof(H10B)=Sof(H10C)=FVAR(1)
 Sof(C22)=Sof(H22A)=Sof(H22B)=Sof(H22C)=Sof(C23)=Sof(H23A)=Sof(H23B)=Sof(H23C)=
 Sof(H12A)=1-FVAR(2)
 Sof(H12')=Sof(C13')=Sof(H13D)=Sof(H13E)=Sof(H13F)=Sof(C14')=Sof(H14D)=
 Sof(H14E)=Sof(H14F)=FVAR(2)
 Sof(C19)=Sof(H19A)=Sof(H19B)=Sof(H19C)=Sof(C20)=Sof(H20A)=Sof(H20B)=Sof(H20C)=
 Sof(C21)=Sof(H21A)=Sof(H21B)=Sof(H21C)=1-FVAR(3)
 Sof(C8')=Sof(H8'A)=Sof(H8'B)=Sof(H8'C)=Sof(C9')=Sof(H9'A)=Sof(H9'B)=Sof(H9'C)=
 Sof(C10')=Sof(H10D)=Sof(H10E)=Sof(H10F)=FVAR(3)
 Fixed Sof: O1(0.5) H1A(0.5) C25(0.5) H25(0.5) C24(0.5) H24A(0.5) H24B(0.5)
 H24C(0.5) C26(0.5) H26A(0.5) H26B(0.5) H26C(0.5)
5.a Ternary CH refined with riding coordinates:
 C12(H12), C12'(H12'), C12'(H12A), C25(H25)
5.b Me refined with riding coordinates:
 C24(H24A,H24B,H24C), C26(H26A,H26B,H26C)
5.c Aromatic/amide H refined with riding coordinates:
 C3(H3), C5(H5), C3'(H3'), C5'(H5')
5.d Idealised Me refined as rotating group:
 C8(H8A,H8B,H8C), C9(H9A,H9B,H9C), C10(H10A,H10B,H10C), C13(H13A,H13B,H13C),
 C14(H14A,H14B,H14C), C15(H15A,H15B,H15C), C16(H16A,H16B,H16C), C17(H17A,H17B,
 H17C), C19(H19A,H19B,H19C), C20(H20A,H20B,H20C), C21(H21A,H21B,H21C), C22(H22A,
 H22B,H22C), C23(H23A,H23B,H23C), C8'(H8'A,H8'B,H8'C), C9'(H9'A,H9'B,H9'C),
 C10'(H10D,H10E,H10F), C13'(H13D,H13E,H13F), C14'(H14D,H14E,H14F)
5.e Idealised tetrahedral OH refined as rotating group:
 O1(H1A)
;
_olex2_submission_special_instructions 'No special instructions were received'

loop_
_space_group_symop_operation_xyz
'x, y, z'
'-x+1/2, y+1/2, -z+1/2'
'-x, -y, -z'
'x-1/2, -y-1/2, z-1/2'

loop_
_atom_site_label
_atom_site_type_symbol
_atom_site_fract_x
_atom_site_fract_y
_atom_site_fract_z
_atom_site_U_iso_or_equiv
_atom_site_adp_type
_atom_site_occupancy
_atom_site_site_symmetry_order
_atom_site_calc_flag
_atom_site_refinement_flags_posn
_atom_site_refinement_flags_adp
_atom_site_refinement_flags_occupancy
_atom_site_disorder_assembly
_atom_site_disorder_group
N1 N 0.38965(13) 0.27761(8) 0.45718(10) 0.0250(3) Uani 1 1 d . . . . .
H1 H 0.3475(17) 0.3132(11) 0.4249(14) 0.031(5) Uiso 1 1 d . . . . .
N2 N 0.02112(13) 0.20415(8) 0.36239(10) 0.0275(3) Uani 1 1 d . . . . .
N3 N 0.15077(13) 0.29389(8) 0.35710(11) 0.0316(4) Uani 1 1 d . . . . .
N4 N 0.04755(13) 0.31219(8) 0.29850(11) 0.0306(3) Uani 1 1 d . . . . .
N5 N -0.02697(12) 0.25824(8) 0.30272(10) 0.0263(3) Uani 1 1 d . . . . .
C1 C 0.34517(14) 0.21318(9) 0.48413(11) 0.0239(4) Uani 1 1 d . . . . .
C2 C 0.22761(14) 0.18723(9) 0.46175(12) 0.0237(3) Uani 1 1 d . . . . .
C3 C 0.20648(15) 0.12091(9) 0.50195(12) 0.0265(4) Uani 1 1 d . . . . .
H3 H 0.127253 0.102789 0.488251 0.032 Uiso 1 1 calc R . . . .
C4 C 0.29803(15) 0.07936(9) 0.56235(12) 0.0272(4) Uani 1 1 d . . . . .
C5 C 0.41522(15) 0.10573(9) 0.58116(12) 0.0266(4) Uani 1 1 d . . . . .
H5 H 0.478339 0.078073 0.619969 0.032 Uiso 1 1 calc R . . . .
C6 C 0.43960(14) 0.17267(9) 0.54298(12) 0.0243(4) Uani 1 1 d . . . . .
C7 C 0.26812(17) 0.00794(10) 0.60734(14) 0.0344(4) Uani 1 1 d . . . . .
C8 C 0.2010(3) -0.04418(17) 0.5293(3) 0.0434(9) Uani 0.629(4) 1 d . . P A 1
H8A H 0.130546 -0.019483 0.490304 0.065 Uiso 0.629(4) 1 calc GR . P A 1
H8B H 0.176167 -0.087533 0.559184 0.065 Uiso 0.629(4) 1 calc GR . P A 1
H8C H 0.253301 -0.058830 0.488651 0.065 Uiso 0.629(4) 1 calc GR . P A 1
C9 C 0.1767(3) 0.02907(18) 0.6700(3) 0.0446(9) Uani 0.629(4) 1 d . . P A 1
H9A H 0.214499 0.063948 0.719829 0.067 Uiso 0.629(4) 1 calc GR . P A 1
H9B H 0.154373 -0.014998 0.699956 0.067 Uiso 0.629(4) 1 calc GR . P A 1
H9C H 0.105294 0.051179 0.628680 0.067 Uiso 0.629(4) 1 calc GR . P A 1
C10 C 0.3710(3) -0.02868(18) 0.6707(3) 0.0430(10) Uani 0.629(4) 1 d . . P A 1
H10A H 0.427495 -0.043293 0.633593 0.065 Uiso 0.629(4) 1 calc GR . P A 1
H10B H 0.343816 -0.072025 0.699010 0.065 Uiso 0.629(4) 1 calc GR . P A 1
H10C H 0.410197 0.004905 0.721696 0.065 Uiso 0.629(4) 1 calc GR . P A 1
C11 C 0.13190(14) 0.22854(9) 0.39576(11) 0.0224(3) Uani 1 1 d . . . . .
C12 C -0.15343(15) 0.25816(10) 0.24776(13) 0.0302(4) Uani 1 1 d . . . . .
H12 H -0.165526 0.300128 0.202049 0.036 Uiso 1 1 calc R . . . .
C13 C -0.17978(17) 0.18812(11) 0.18983(14) 0.0369(5) Uani 1 1 d . . . . .
H13A H -0.124425 0.183518 0.148633 0.055 Uiso 1 1 calc GR . . . .
H13B H -0.261704 0.189463 0.150170 0.055 Uiso 1 1 calc GR . . . .
H13C H -0.170180 0.146243 0.233336 0.055 Uiso 1 1 calc GR . . . .
C14 C -0.23285(17) 0.26987(12) 0.31610(14) 0.0395(5) Uani 1 1 d . . . . .
H14A H -0.224706 0.228354 0.360090 0.059 Uiso 1 1 calc GR . . . .
H14B H -0.315953 0.274011 0.279484 0.059 Uiso 1 1 calc GR . . . .
H14C H -0.209060 0.314779 0.352747 0.059 Uiso 1 1 calc GR . . . .
C15 C 0.3165(7) 0.0117(4) 0.7172(5) 0.056(2) Uani 0.371(4) 1 d . . P A 2
H15A H 0.399007 0.029136 0.732615 0.084 Uiso 0.371(4) 1 calc GR . P A 2
H15B H 0.313723 -0.037028 0.744602 0.084 Uiso 0.371(4) 1 calc GR . P A 2
H15C H 0.267505 0.045321 0.743970 0.084 Uiso 0.371(4) 1 calc GR . P A 2
C16 C 0.1464(6) -0.0168(4) 0.5777(6) 0.058(2) Uani 0.371(4) 1 d . . P A 2
H16A H 0.094483 0.018165 0.599240 0.088 Uiso 0.371(4) 1 calc GR . P A 2
H16B H 0.139408 -0.064707 0.605885 0.088 Uiso 0.371(4) 1 calc GR . P A 2
H16C H 0.122528 -0.020490 0.507750 0.088 Uiso 0.371(4) 1 calc GR . P A 2
C17 C 0.3524(6) -0.0552(3) 0.5743(5) 0.0556(19) Uani 0.371(4) 1 d . . P A 2
H17A H 0.328760 -0.060910 0.504637 0.083 Uiso 0.371(4) 1 calc GR . P A 2
H17B H 0.342134 -0.101797 0.604787 0.083 Uiso 0.371(4) 1 calc GR . P A 2
H17C H 0.436143 -0.040356 0.594118 0.083 Uiso 0.371(4) 1 calc GR . P A 2
C18 C 0.88427(15) 0.25070(10) 0.64430(13) 0.0288(4) Uani 1 1 d D U . . .
C19 C 0.929(2) 0.1821(11) 0.6054(19) 0.055(8) Uani 0.078(3) 1 d D U P B 2
H19A H 0.912346 0.139506 0.641069 0.082 Uiso 0.078(3) 1 calc GR . P B 2
H19B H 1.015308 0.185982 0.612563 0.082 Uiso 0.078(3) 1 calc GR . P B 2
H19C H 0.888956 0.176453 0.537543 0.082 Uiso 0.078(3) 1 calc GR . P B 2
C20 C 0.959(2) 0.3143(13) 0.615(2) 0.065(9) Uani 0.078(3) 1 d D U P B 2
H20A H 0.943850 0.316041 0.545077 0.097 Uiso 0.078(3) 1 calc GR . P B 2
H20B H 1.043691 0.305740 0.643028 0.097 Uiso 0.078(3) 1 calc GR . P B 2
H20C H 0.935185 0.360772 0.638411 0.097 Uiso 0.078(3) 1 calc GR . P B 2
C21 C 0.898(2) 0.2538(15) 0.7508(9) 0.047(7) Uani 0.078(3) 1 d D U P B 2
H21A H 0.904501 0.304792 0.771907 0.070 Uiso 0.078(3) 1 calc GR . P B 2
H21B H 0.969304 0.227006 0.783507 0.070 Uiso 0.078(3) 1 calc GR . P B 2
H21C H 0.827657 0.231613 0.766124 0.070 Uiso 0.078(3) 1 calc GR . P B 2
C22 C 0.3456(11) 0.5335(6) 0.2075(8) 0.062(3) Uani 0.232(4) 1 d . . P C 2
H22A H 0.421387 0.555873 0.204419 0.094 Uiso 0.232(4) 1 calc GR . P C 2
H22B H 0.279534 0.563555 0.171724 0.094 Uiso 0.232(4) 1 calc GR . P C 2
H22C H 0.339955 0.484519 0.179506 0.094 Uiso 0.232(4) 1 calc GR . P C 2
C23 C 0.2362(9) 0.4924(6) 0.3243(9) 0.053(3) Uani 0.232(4) 1 d . . P C 2
H23A H 0.235789 0.442885 0.298521 0.080 Uiso 0.232(4) 1 calc GR . P C 2
H23B H 0.166733 0.519261 0.287519 0.080 Uiso 0.232(4) 1 calc GR . P C 2
H23C H 0.233140 0.489853 0.391515 0.080 Uiso 0.232(4) 1 calc GR . P C 2
N2' N 0.43996(13) 0.42015(8) 0.40531(11) 0.0310(3) Uani 1 1 d . . . . .
N3' N 0.62741(15) 0.45226(9) 0.41268(13) 0.0461(5) Uani 1 1 d . . . . .
N4' N 0.55629(15) 0.50430(10) 0.36527(13) 0.0455(5) Uani 1 1 d . . . . .
N5' N 0.44615(13) 0.48388(8) 0.36168(11) 0.0306(3) Uani 1 1 d . . . . .
C1' C 0.51137(15) 0.28001(9) 0.49735(11) 0.0245(4) Uani 1 1 d . . . . .
C2' C 0.54700(14) 0.21598(9) 0.55127(12) 0.0246(4) Uani 1 1 d . . . . .
C3' C 0.66677(14) 0.20620(9) 0.59919(12) 0.0257(4) Uani 1 1 d . . . . .
H3' H 0.690475 0.163408 0.636206 0.031 Uiso 1 1 calc R . . . .
C4' C 0.75151(15) 0.25881(9) 0.59298(12) 0.0262(4) Uani 1 1 d D U . . .
C5' C 0.71318(15) 0.32181(9) 0.53748(12) 0.0263(4) Uani 1 1 d . . . . .
H5' H 0.770877 0.357392 0.532287 0.032 Uiso 1 1 calc R . . . .
C6' C 0.59451(15) 0.33421(9) 0.48992(12) 0.0253(4) Uani 1 1 d . . . . .
C8' C 0.90952(17) 0.17811(11) 0.69909(15) 0.0347(5) Uani 0.922(3) 1 d D . P B 1
H8'A H 0.861884 0.175412 0.746438 0.052 Uiso 0.922(3) 1 calc GR . P B 1
H8'B H 0.994291 0.175269 0.731726 0.052 Uiso 0.922(3) 1 calc GR . P B 1
H8'C H 0.888491 0.137376 0.654025 0.052 Uiso 0.922(3) 1 calc GR . P B 1
C9' C 0.92216(18) 0.31292(12) 0.71715(16) 0.0376(6) Uani 0.922(3) 1 d D . P B 1
H9'A H 0.908015 0.359976 0.683962 0.056 Uiso 0.922(3) 1 calc GR . P B 1
H9'B H 1.007031 0.308080 0.748634 0.056 Uiso 0.922(3) 1 calc GR . P B 1
H9'C H 0.875565 0.310336 0.765232 0.056 Uiso 0.922(3) 1 calc GR . P B 1
C10' C 0.95996(18) 0.25233(13) 0.57049(15) 0.0380(6) Uani 0.922(3) 1 d D . P B 1
H10D H 0.934422 0.212993 0.523886 0.057 Uiso 0.922(3) 1 calc GR . P B 1
H10E H 1.044057 0.245575 0.603253 0.057 Uiso 0.922(3) 1 calc GR . P B 1
H10F H 0.949631 0.299451 0.537321 0.057 Uiso 0.922(3) 1 calc GR . P B 1
C11' C 0.55504(15) 0.40254(9) 0.43550(12) 0.0265(4) Uani 1 1 d . . . . .
C12' C 0.33901(17) 0.52791(10) 0.31774(14) 0.0337(4) Uani 1 1 d . . . . .
H12' H 0.305627 0.545835 0.371206 0.040 Uiso 0.768(4) 1 calc R . P C 1
H12A H 0.343961 0.577410 0.347672 0.040 Uiso 0.232(4) 1 calc R . P C 2
C13' C 0.2432(2) 0.48153(14) 0.2534(2) 0.0379(7) Uani 0.768(4) 1 d . . P C 1
H13D H 0.170959 0.510773 0.230648 0.057 Uiso 0.768(4) 1 calc GR . P C 1
H13E H 0.225498 0.439449 0.289444 0.057 Uiso 0.768(4) 1 calc GR . P C 1
H13F H 0.271467 0.464424 0.198474 0.057 Uiso 0.768(4) 1 calc GR . P C 1
C14' C 0.3737(2) 0.59381(13) 0.26975(18) 0.0352(7) Uani 0.768(4) 1 d . . P C 1
H14D H 0.429945 0.623346 0.316904 0.053 Uiso 0.768(4) 1 calc GR . P C 1
H14E H 0.302609 0.622822 0.241740 0.053 Uiso 0.768(4) 1 calc GR . P C 1
H14F H 0.411421 0.578445 0.219150 0.053 Uiso 0.768(4) 1 calc GR . P C 1
O1 O 0.8832(3) 0.43504(17) 0.4333(3) 0.0622(10) Uani 0.5 1 d . U P D -1
H1A H 0.815073 0.453634 0.424713 0.093 Uiso 0.5 1 calc GR . P D -1
C25 C 0.9690(5) 0.4866(3) 0.4746(5) 0.0768(18) Uani 0.5 1 d D U P D -1
H25 H 0.983561 0.516430 0.420586 0.092 Uiso 0.5 1 calc R . P D -1
C24 C 0.9244(8) 0.5370(5) 0.5355(6) 0.073(2) Uani 0.5 1 d D U P D -1
H24A H 0.986609 0.572421 0.563417 0.109 Uiso 0.5 1 calc R . P D -1
H24B H 0.854554 0.562694 0.497282 0.109 Uiso 0.5 1 calc R . P D -1
H24C H 0.901948 0.509708 0.586826 0.109 Uiso 0.5 1 calc R . P D -1
C26 C 1.0827(8) 0.4485(6) 0.5174(7) 0.100(3) Uani 0.5 1 d D . P D -1
H26A H 1.143567 0.484352 0.546570 0.149 Uiso 0.5 1 calc R . P D -1
H26B H 1.070930 0.414212 0.566389 0.149 Uiso 0.5 1 calc R . P D -1
H26C H 1.108678 0.421645 0.467328 0.149 Uiso 0.5 1 calc R . P D -1

loop_
_atom_site_aniso_label
_atom_site_aniso_U_11
_atom_site_aniso_U_22
_atom_site_aniso_U_33
_atom_site_aniso_U_23
_atom_site_aniso_U_13
_atom_site_aniso_U_12
N1 0.0207(7) 0.0261(7) 0.0267(7) 0.0023(6) 0.0033(6) -0.0003(6)
N2 0.0232(8) 0.0308(8) 0.0265(7) 0.0022(6) 0.0023(6) 0.0014(6)
N3 0.0230(8) 0.0326(8) 0.0360(8) 0.0042(7) 0.0013(6) 0.0005(6)
N4 0.0239(8) 0.0315(8) 0.0331(8) 0.0045(6) 0.0007(6) -0.0019(6)
N5 0.0210(7) 0.0283(7) 0.0279(7) 0.0014(6) 0.0027(6) -0.0002(6)
C1 0.0215(8) 0.0267(8) 0.0234(8) -0.0014(7) 0.0052(7) 0.0008(7)
C2 0.0203(8) 0.0265(8) 0.0237(8) -0.0018(7) 0.0045(7) -0.0001(7)
C3 0.0208(8) 0.0293(9) 0.0283(9) -0.0021(7) 0.0036(7) -0.0019(7)
C4 0.0280(9) 0.0250(9) 0.0281(9) -0.0012(7) 0.0061(7) -0.0023(7)
C5 0.0237(9) 0.0262(9) 0.0279(9) 0.0009(7) 0.0025(7) 0.0025(7)
C6 0.0199(8) 0.0271(8) 0.0252(8) -0.0007(7) 0.0045(7) 0.0002(7)
C7 0.0346(10) 0.0294(9) 0.0362(10) 0.0042(8) 0.0031(8) -0.0066(8)
C8 0.049(2) 0.0260(16) 0.049(2) 0.0037(14) 0.0017(17) -0.0044(15)
C9 0.048(2) 0.0413(18) 0.052(2) 0.0104(16) 0.0249(17) -0.0014(15)
C10 0.0357(18) 0.0327(17) 0.057(2) 0.0165(16) 0.0035(16) -0.0037(14)
C11 0.0186(8) 0.0257(8) 0.0218(8) -0.0014(6) 0.0029(6) -0.0030(6)
C12 0.0182(9) 0.0376(10) 0.0310(9) 0.0060(8) -0.0013(7) 0.0006(7)
C13 0.0300(10) 0.0413(11) 0.0336(10) 0.0006(8) -0.0032(8) -0.0012(8)
C14 0.0233(10) 0.0536(12) 0.0395(11) 0.0027(9) 0.0038(8) 0.0030(8)
C15 0.071(5) 0.050(4) 0.049(4) 0.011(3) 0.018(3) -0.022(3)
C16 0.035(3) 0.049(4) 0.083(5) 0.026(4) -0.002(3) -0.010(3)
C17 0.058(4) 0.031(3) 0.080(5) 0.005(3) 0.019(4) -0.001(3)
C18 0.0194(9) 0.0337(9) 0.0310(9) -0.0004(7) 0.0017(7) -0.0007(7)
C19 0.044(15) 0.059(11) 0.059(15) -0.001(12) 0.006(13) 0.030(11)
C20 0.023(11) 0.073(14) 0.09(2) 0.044(16) -0.005(13) -0.006(11)
C21 0.024(12) 0.07(2) 0.033(6) -0.006(9) -0.013(7) 0.001(12)
C22 0.068(8) 0.059(7) 0.059(7) 0.015(6) 0.014(6) 0.014(6)
C23 0.041(6) 0.057(6) 0.054(7) 0.009(5) -0.003(5) 0.009(5)
N2' 0.0314(8) 0.0286(8) 0.0316(8) 0.0047(6) 0.0051(7) -0.0010(6)
N3' 0.0322(9) 0.0432(10) 0.0591(11) 0.0206(9) 0.0043(8) -0.0036(8)
N4' 0.0313(9) 0.0436(10) 0.0584(11) 0.0181(9) 0.0050(8) -0.0051(7)
N5' 0.0298(8) 0.0300(8) 0.0301(8) 0.0046(6) 0.0039(6) -0.0031(6)
C1' 0.0205(8) 0.0294(9) 0.0227(8) -0.0022(7) 0.0039(7) 0.0001(7)
C2' 0.0206(8) 0.0281(9) 0.0249(8) -0.0014(7) 0.0053(7) -0.0009(7)
C3' 0.0228(9) 0.0287(9) 0.0245(8) -0.0008(7) 0.0038(7) 0.0005(7)
C4' 0.0192(8) 0.0331(9) 0.0254(8) -0.0032(7) 0.0035(7) -0.0006(7)
C5' 0.0226(9) 0.0310(9) 0.0248(8) -0.0016(7) 0.0050(7) -0.0051(7)
C6' 0.0238(9) 0.0275(8) 0.0245(8) -0.0009(7) 0.0055(7) -0.0006(7)
C8' 0.0208(10) 0.0386(11) 0.0405(12) 0.0048(9) -0.0006(9) 0.0001(8)
C9' 0.0268(11) 0.0389(12) 0.0401(12) -0.0067(10) -0.0054(9) 0.0007(9)
C10' 0.0214(10) 0.0525(14) 0.0391(12) 0.0043(10) 0.0056(9) 0.0010(9)
C11' 0.0226(9) 0.0319(9) 0.0222(8) -0.0037(7) 0.0007(7) -0.0010(7)
C12' 0.0320(10) 0.0309(9) 0.0354(10) 0.0038(8) 0.0030(8) 0.0028(8)
C13' 0.0318(14) 0.0341(14) 0.0416(17) -0.0024(12) -0.0029(12) 0.0026(11)
C14' 0.0352(14) 0.0335(13) 0.0363(14) 0.0100(11) 0.0079(11) 0.0024(10)
O1 0.0363(17) 0.0485(18) 0.105(3) -0.0211(18) 0.0242(19) -0.0137(14)
C25 0.066(4) 0.072(4) 0.095(5) -0.040(3) 0.026(3) -0.035(3)
C24 0.057(4) 0.082(5) 0.084(5) -0.020(4) 0.027(4) -0.007(3)
C26 0.079(6) 0.096(6) 0.124(8) -0.031(7) 0.027(7) -0.019(5)

loop_
_atom_type_symbol
_atom_type_description
_atom_type_scat_dispersion_real
_atom_type_scat_dispersion_imag
_atom_type_scat_source
C C 0.0033 0.0016 'International Tables Vol C Tables 4.2.6.8 and 6.1.1.4'
H H 0.0000 0.0000 'International Tables Vol C Tables 4.2.6.8 and 6.1.1.4'
N N 0.0061 0.0033 'International Tables Vol C Tables 4.2.6.8 and 6.1.1.4'
O O 0.0106 0.0060 'International Tables Vol C Tables 4.2.6.8 and 6.1.1.4'

loop_
_geom_angle_atom_site_label_1
_geom_angle_atom_site_label_2
_geom_angle_atom_site_label_3
_geom_angle
C1 N1 H1 126.0(13)
C1 N1 C1' 108.74(14)
C1' N1 H1 125.0(13)
C11 N2 N5 101.21(13)
N4 N3 C11 105.81(14)
N5 N4 N3 106.14(13)
N2 N5 C12 122.77(14)
N4 N5 N2 114.16(14)
N4 N5 C12 123.06(14)
N1 C1 C2 129.29(15)
N1 C1 C6 109.23(14)
C2 C1 C6 121.48(15)
C1 C2 C11 120.37(15)
C3 C2 C1 117.40(15)
C3 C2 C11 122.21(15)
C2 C3 H3 118.6
C2 C3 C4 122.84(15)
C4 C3 H3 118.6
C3 C4 C7 120.27(15)
C5 C4 C3 118.40(15)
C5 C4 C7 121.32(15)
C4 C5 H5 119.8
C6 C5 C4 120.33(15)
C6 C5 H5 119.8
C1 C6 C2' 106.35(14)
C5 C6 C1 119.51(15)
C5 C6 C2' 134.12(15)
C4 C7 C9 106.40(17)
C4 C7 C15 109.4(3)
C4 C7 C17 105.2(3)
C8 C7 C4 110.29(18)
C8 C7 C9 106.2(2)
C10 C7 C4 114.66(18)
C10 C7 C8 111.0(2)
C10 C7 C9 107.9(2)
C15 C7 C17 103.6(4)
C16 C7 C4 116.6(3)
C16 C7 C15 113.5(4)
C16 C7 C17 107.4(4)
C7 C8 H8A 109.5
C7 C8 H8B 109.5
C7 C8 H8C 109.5
H8A C8 H8B 109.5
H8A C8 H8C 109.5
H8B C8 H8C 109.5
C7 C9 H9A 109.5
C7 C9 H9B 109.5
C7 C9 H9C 109.5
H9A C9 H9B 109.5
H9A C9 H9C 109.5
H9B C9 H9C 109.5
C7 C10 H10A 109.5
C7 C10 H10B 109.5
C7 C10 H10C 109.5
H10A C10 H10B 109.5
H10A C10 H10C 109.5
H10B C10 H10C 109.5
N2 C11 N3 112.66(14)
N2 C11 C2 124.28(14)
N3 C11 C2 122.89(14)
N5 C12 H12 108.1
N5 C12 C13 109.38(14)
N5 C12 C14 109.26(15)
C13 C12 H12 108.1
C13 C12 C14 113.81(16)
C14 C12 H12 108.1
C12 C13 H13A 109.5
C12 C13 H13B 109.5
C12 C13 H13C 109.5
H13A C13 H13B 109.5
H13A C13 H13C 109.5
H13B C13 H13C 109.5
C12 C14 H14A 109.5
C12 C14 H14B 109.5
C12 C14 H14C 109.5
H14A C14 H14B 109.5
H14A C14 H14C 109.5
H14B C14 H14C 109.5
C7 C15 H15A 109.5
C7 C15 H15B 109.5
C7 C15 H15C 109.5
H15A C15 H15B 109.5
H15A C15 H15C 109.5
H15B C15 H15C 109.5
C7 C16 H16A 109.5
C7 C16 H16B 109.5
C7 C16 H16C 109.5
H16A C16 H16B 109.5
H16A C16 H16C 109.5
H16B C16 H16C 109.5
C7 C17 H17A 109.5
C7 C17 H17B 109.5
C7 C17 H17C 109.5
H17A C17 H17B 109.5
H17A C17 H17C 109.5
H17B C17 H17C 109.5
C19 C18 C20 104.7(14)
C19 C18 C4' 107.2(11)
C21 C18 C19 116.7(13)
C21 C18 C20 108.8(13)
C21 C18 C4' 108.9(10)
C4' C18 C20 110.4(10)
C8' C18 C4' 111.76(14)
C8' C18 C9' 107.70(16)
C8' C18 C10' 107.69(16)
C9' C18 C4' 109.80(15)
C10' C18 C4' 109.78(15)
C10' C18 C9' 110.06(16)
C18 C19 H19A 109.5
C18 C19 H19B 109.5
C18 C19 H19C 109.5
H19A C19 H19B 109.5
H19A C19 H19C 109.5
H19B C19 H19C 109.5
C18 C20 H20A 109.5
C18 C20 H20B 109.5
C18 C20 H20C 109.5
H20A C20 H20B 109.5
H20A C20 H20C 109.5
H20B C20 H20C 109.5
C18 C21 H21A 109.5
C18 C21 H21B 109.5
C18 C21 H21C 109.5
H21A C21 H21B 109.5
H21A C21 H21C 109.5
H21B C21 H21C 109.5
H22A C22 H22B 109.5
H22A C22 H22C 109.5
H22B C22 H22C 109.5
C12' C22 H22A 109.5
C12' C22 H22B 109.5
C12' C22 H22C 109.5
H23A C23 H23B 109.5
H23A C23 H23C 109.5
H23B C23 H23C 109.5
C12' C23 H23A 109.5
C12' C23 H23B 109.5
C12' C23 H23C 109.5
C11' N2' N5' 101.46(14)
N4' N3' C11' 105.57(15)
N5' N4' N3' 106.66(15)
N2' N5' C12' 122.60(14)
N4' N5' N2' 113.18(14)
N4' N5' C12' 124.17(15)
N1 C1' C2' 109.41(14)
N1 C1' C6' 129.49(15)
C6' C1' C2' 121.10(15)
C1' C2' C6 106.27(14)
C3' C2' C6 133.91(16)
C3' C2' C1' 119.81(15)
C2' C3' H3' 119.8
C4' C3' C2' 120.49(16)
C4' C3' H3' 119.8
C3' C4' C18 122.53(15)
C3' C4' C5' 118.28(15)
C5' C4' C18 119.20(15)
C4' C5' H5' 118.5
C6' C5' C4' 123.04(16)
C6' C5' H5' 118.5
C1' C6' C11' 120.49(15)
C5' C6' C1' 117.27(15)
C5' C6' C11' 122.22(15)
C18 C8' H8'A 109.5
C18 C8' H8'B 109.5
C18 C8' H8'C 109.5
H8'A C8' H8'B 109.5
H8'A C8' H8'C 109.5
H8'B C8' H8'C 109.5
C18 C9' H9'A 109.5
C18 C9' H9'B 109.5
C18 C9' H9'C 109.5
H9'A C9' H9'B 109.5
H9'A C9' H9'C 109.5
H9'B C9' H9'C 109.5
C18 C10' H10D 109.5
C18 C10' H10E 109.5
C18 C10' H10F 109.5
H10D C10' H10E 109.5
H10D C10' H10F 109.5
H10E C10' H10F 109.5
N2' C11' C6' 121.78(15)
N3' C11' N2' 113.13(16)
N3' C11' C6' 125.09(16)
C22 C12' H12A 110.9
C23 C12' C22 110.5(7)
C23 C12' N5' 111.1(4)
C23 C12' H12A 110.9
N5' C12' C22 102.5(4)
N5' C12' H12' 107.0
N5' C12' H12A 110.9
N5' C12' C13' 111.36(16)
N5' C12' C14' 110.10(16)
C13' C12' H12' 107.0
C14' C12' H12' 107.0
C14' C12' C13' 114.11(19)
C12' C13' H13D 109.5
C12' C13' H13E 109.5
C12' C13' H13F 109.5
H13D C13' H13E 109.5
H13D C13' H13F 109.5
H13E C13' H13F 109.5
C12' C14' H14D 109.5
C12' C14' H14E 109.5
C12' C14' H14F 109.5
H14D C14' H14E 109.5
H14D C14' H14F 109.5
H14E C14' H14F 109.5
C25 O1 H1A 109.5
O1 C25 H25 106.1
O1 C25 C24 111.4(6)
O1 C25 C26 109.0(6)
C24 C25 H25 106.1
C24 C25 C26 117.4(6)
C26 C25 H25 106.1
C25 C24 H24A 109.5
C25 C24 H24B 109.5
C25 C24 H24C 109.5
H24A C24 H24B 109.5
H24A C24 H24C 109.5
H24B C24 H24C 109.5
C25 C26 H26A 109.5
C25 C26 H26B 109.5
C25 C26 H26C 109.5
H26A C26 H26B 109.5
H26A C26 H26C 109.5
H26B C26 H26C 109.5

loop_
_geom_bond_atom_site_label_1
_geom_bond_atom_site_label_2
_geom_bond_distance
N1 H1 0.88(2)
N1 C1 1.382(2)
N1 C1' 1.387(2)
N2 N5 1.3401(19)
N2 C11 1.332(2)
N3 N4 1.3255(19)
N3 C11 1.361(2)
N4 N5 1.324(2)
N5 C12 1.484(2)
C1 C2 1.403(2)
C1 C6 1.417(2)
C2 C3 1.394(2)
C2 C11 1.479(2)
C3 H3 0.9500
C3 C4 1.416(2)
C4 C5 1.403(2)
C4 C7 1.538(2)
C5 H5 0.9500
C5 C6 1.402(2)
C6 C2' 1.456(2)
C7 C8 1.533(4)
C7 C9 1.601(4)
C7 C10 1.472(4)
C7 C15 1.546(7)
C7 C16 1.442(6)
C7 C17 1.659(6)
C8 H8A 0.9800
C8 H8B 0.9800
C8 H8C 0.9800
C9 H9A 0.9800
C9 H9B 0.9800
C9 H9C 0.9800
C10 H10A 0.9800
C10 H10B 0.9800
C10 H10C 0.9800
C12 H12 1.0000
C12 C13 1.521(3)
C12 C14 1.521(3)
C13 H13A 0.9800
C13 H13B 0.9800
C13 H13C 0.9800
C14 H14A 0.9800
C14 H14B 0.9800
C14 H14C 0.9800
C15 H15A 0.9800
C15 H15B 0.9800
C15 H15C 0.9800
C16 H16A 0.9800
C16 H16B 0.9800
C16 H16C 0.9800
C17 H17A 0.9800
C17 H17B 0.9800
C17 H17C 0.9800
C18 C19 1.521(13)
C18 C20 1.569(13)
C18 C21 1.506(13)
C18 C4' 1.541(2)
C18 C8' 1.538(3)
C18 C9' 1.539(3)
C18 C10' 1.538(3)
C19 H19A 0.9800
C19 H19B 0.9800
C19 H19C 0.9800
C20 H20A 0.9800
C20 H20B 0.9800
C20 H20C 0.9800
C21 H21A 0.9800
C21 H21B 0.9800
C21 H21C 0.9800
C22 H22A 0.9800
C22 H22B 0.9800
C22 H22C 0.9800
C22 C12' 1.614(11)
C23 H23A 0.9800
C23 H23B 0.9800
C23 H23C 0.9800
C23 C12' 1.381(10)
N2' N5' 1.337(2)
N2' C11' 1.336(2)
N3' N4' 1.333(2)
N3' C11' 1.334(2)
N4' N5' 1.319(2)
N5' C12' 1.485(2)
C1' C2' 1.412(2)
C1' C6' 1.406(2)
C2' C3' 1.401(2)
C3' H3' 0.9500
C3' C4' 1.395(2)
C4' C5' 1.412(2)
C5' H5' 0.9500
C5' C6' 1.395(2)
C6' C11' 1.488(2)
C8' H8'A 0.9800
C8' H8'B 0.9800
C8' H8'C 0.9800
C9' H9'A 0.9800
C9' H9'B 0.9800
C9' H9'C 0.9800
C10' H10D 0.9800
C10' H10E 0.9800
C10' H10F 0.9800
C12' H12' 1.0000
C12' H12A 1.0000
C12' C13' 1.518(3)
C12' C14' 1.496(3)
C13' H13D 0.9800
C13' H13E 0.9800
C13' H13F 0.9800
C14' H14D 0.9800
C14' H14E 0.9800
C14' H14F 0.9800
O1 H1A 0.8400
O1 C25 1.394(5)
C25 H25 1.0000
C25 C24 1.454(7)
C25 C26 1.484(8)
C24 H24A 0.9800
C24 H24B 0.9800
C24 H24C 0.9800
C26 H26A 0.9800
C26 H26B 0.9800
C26 H26C 0.9800
